data_4101509
loop_
_publ_author_name
'Shi, Min'
'Liu, Le-Ping'
'Tang, Jie'

_publ_section_title
;
 Palladium-catalyzed ring enlargement of aryl-substituted
 methylenecyclopropanes to cyclobutenes.
;
_journal_issue 23
_journal_name_full 'Journal of the American Chemical Society'
_journal_page_first 7430
_journal_page_last 7431
_journal_paper_doi 10.1021/ja061749y
_journal_volume 128
_journal_year 2006
_chemical_formula_sum 'C19 H20 O2'
_chemical_formula_weight 280.35
_chemical_name_systematic
; 
 ? 
;
_space_group_IT_number 2
_symmetry_cell_setting triclinic
_symmetry_space_group_name_Hall '-P 1'
_symmetry_space_group_name_H-M 'P -1'
_atom_sites_solution_hydrogens geom
_atom_sites_solution_primary direct
_atom_sites_solution_secondary difmap
_audit_creation_method SHELXL-97
_cell_angle_alpha 98.814(2)
_cell_angle_beta 93.413(2)
_cell_angle_gamma 103.371(2)
_cell_formula_units_Z 2
_cell_length_a 7.3656(8)
_cell_length_b 8.1841(10)
_cell_length_c 13.2944(15)
_cell_measurement_reflns_used 756
_cell_measurement_temperature 293(2)
_cell_measurement_theta_max 43.353
_cell_measurement_theta_min 5.713
_cell_volume 766.70(15)
_computing_cell_refinement 'Bruker SMART'
_computing_data_collection 'Bruker SMART'
_computing_data_reduction 'Bruker SHELXTL'
_computing_molecular_graphics 'Bruker SHELXTL'
_computing_publication_material 'Bruker SHELXTL'
_computing_structure_refinement 'SHELXL-97 (Sheldrick, 1997)'
_computing_structure_solution 'SHELXS-97 (Sheldrick, 1990)'
_diffrn_ambient_temperature 293(2)
_diffrn_measured_fraction_theta_full 0.971
_diffrn_measured_fraction_theta_max 0.971
_diffrn_measurement_device_type 'CCD area detector'
_diffrn_measurement_method 'phi and omega scans'
_diffrn_radiation_monochromator graphite
_diffrn_radiation_source 'fine-focus sealed tube'
_diffrn_radiation_type MoK\a
_diffrn_radiation_wavelength 0.71073
_diffrn_reflns_av_R_equivalents 0.0300
_diffrn_reflns_av_sigmaI/netI 0.0830
_diffrn_reflns_limit_h_max 9
_diffrn_reflns_limit_h_min -8
_diffrn_reflns_limit_k_max 10
_diffrn_reflns_limit_k_min -10
_diffrn_reflns_limit_l_max 12
_diffrn_reflns_limit_l_min -16
_diffrn_reflns_number 4567
_diffrn_reflns_theta_full 26.99
_diffrn_reflns_theta_max 26.99
_diffrn_reflns_theta_min 1.56
_exptl_absorpt_coefficient_mu 0.077
_exptl_absorpt_correction_T_max 1.00000
_exptl_absorpt_correction_T_min 0.75954
_exptl_absorpt_correction_type empirical
_exptl_crystal_colour colorless
_exptl_crystal_density_diffrn 1.214
_exptl_crystal_density_method 'not measured'
_exptl_crystal_F_000 300
_exptl_crystal_size_max 0.357
_exptl_crystal_size_mid 0.350
_exptl_crystal_size_min 0.159
_refine_diff_density_max 0.119
_refine_diff_density_min -0.134
_refine_diff_density_rms 0.027
_refine_ls_extinction_method none
_refine_ls_goodness_of_fit_ref 0.791
_refine_ls_hydrogen_treatment mixed
_refine_ls_matrix_type full
_refine_ls_number_parameters 228
_refine_ls_number_reflns 3259
_refine_ls_number_restraints 0
_refine_ls_restrained_S_all 0.791
_refine_ls_R_factor_all 0.1030
_refine_ls_R_factor_gt 0.0446
_refine_ls_shift/su_max 0.001
_refine_ls_shift/su_mean 0.000
_refine_ls_structure_factor_coef Fsqd
_refine_ls_weighting_details 'calc w=1/[\s^2^(Fo^2^)+(0.0201P)^2^+0.0000P] where P=(Fo^2^+2Fc^2^)/3'
_refine_ls_weighting_scheme calc
_refine_ls_wR_factor_gt 0.0698
_refine_ls_wR_factor_ref 0.0845
_reflns_number_gt 1527
_reflns_number_total 3259
_reflns_threshold_expression >2sigma(I)
_cod_data_source_file ja061749ysi20060314_071928.cif
_cod_data_source_block cd25518
_cod_depositor_comments
;
The following automatic conversions were performed:
'_symmetry_cell_setting' value 'Triclinic' changed to 'triclinic'
according to '/home/saulius/struct/CIF-dictionaries/cif_core.dic'
dictionary named 'cif_core.dic' version 2.4.1 from 2010-06-29.

Automatic conversion script
Id: cif_fix_enum 1527 2010-12-29 10:47:43Z saulius 
;
_cod_original_sg_symbol_H-M P-1
_cod_database_code 4101509

loop_
_symmetry_equiv_pos_as_xyz
'x, y, z'
'-x, -y, -z'

loop_
_atom_site_label
_atom_site_type_symbol
_atom_site_fract_x
_atom_site_fract_y
_atom_site_fract_z
_atom_site_U_iso_or_equiv
_atom_site_adp_type
_atom_site_occupancy
_atom_site_symmetry_multiplicity
_atom_site_calc_flag
_atom_site_refinement_flags
O1 O 0.23376(16) 0.41672(15) 0.76547(9) 0.0485(4) Uani 1 1 d .
O2 O -0.08448(17) 0.17174(16) 0.74678(10) 0.0617(4) Uani 1 1 d .
C1 C 0.2300(3) 0.2772(2) 0.81315(13) 0.0448(5) Uani 1 1 d .
C2 C 0.0632(3) 0.1501(2) 0.80573(14) 0.0476(5) Uani 1 1 d .
C3 C 0.0561(3) 0.0158(3) 0.85715(16) 0.0591(6) Uani 1 1 d .
C4 C 0.2140(3) 0.0075(3) 0.91596(17) 0.0657(7) Uani 1 1 d .
C5 C 0.3772(3) 0.1330(3) 0.92421(15) 0.0604(6) Uani 1 1 d .
H5 H 0.4814 0.1266 0.9652 0.072 Uiso 1 1 calc R
C6 C 0.3886(3) 0.2700(2) 0.87188(14) 0.0458(5) Uani 1 1 d .
C7 C 0.5657(3) 0.3988(2) 0.88155(14) 0.0482(5) Uani 1 1 d .
C8 C 0.6343(3) 0.5411(3) 0.84447(17) 0.0616(6) Uani 1 1 d .
C9 C 0.8277(3) 0.5738(2) 0.89867(15) 0.0632(6) Uani 1 1 d .
H9A H 0.8639 0.6776 0.9490 0.076 Uiso 1 1 calc R
H9B H 0.9250 0.5640 0.8537 0.076 Uiso 1 1 calc R
C10 C 0.7479(3) 0.4107(3) 0.9434(2) 0.0599(6) Uani 1 1 d .
C11 C 0.2435(3) 0.3830(2) 0.65730(14) 0.0521(5) Uani 1 1 d .
H11A H 0.1333 0.2967 0.6253 0.063 Uiso 1 1 calc R
H11B H 0.3532 0.3399 0.6432 0.063 Uiso 1 1 calc R
C12 C 0.2548(2) 0.5436(2) 0.61359(15) 0.0444(5) Uani 1 1 d .
C13 C 0.2701(3) 0.6981(3) 0.67678(18) 0.0526(6) Uani 1 1 d .
C14 C 0.2826(3) 0.8460(3) 0.6360(2) 0.0620(6) Uani 1 1 d .
C15 C 0.2780(3) 0.8383(4) 0.5321(2) 0.0712(7) Uani 1 1 d .
C16 C 0.2606(3) 0.6837(3) 0.4692(2) 0.0653(7) Uani 1 1 d .
C17 C 0.2500(2) 0.5351(3) 0.50840(16) 0.0512(5) Uani 1 1 d .
C18 C 0.2333(3) 0.3695(3) 0.43733(14) 0.0666(6) Uani 1 1 d .
H18A H 0.2346 0.3895 0.3680 0.100 Uiso 1 1 calc R
H18B H 0.1177 0.2910 0.4445 0.100 Uiso 1 1 calc R
H18C H 0.3367 0.3223 0.4541 0.100 Uiso 1 1 calc R
C19 C -0.2570(2) 0.0447(3) 0.73710(16) 0.0745(7) Uani 1 1 d .
H19A H -0.2400 -0.0619 0.7027 0.112 Uiso 1 1 calc R
H19B H -0.3517 0.0787 0.6982 0.112 Uiso 1 1 calc R
H19C H -0.2952 0.0321 0.8038 0.112 Uiso 1 1 calc R
H3 H -0.062(2) -0.071(2) 0.8499(12) 0.064(6) Uiso 1 1 d .
H4 H 0.210(2) -0.089(2) 0.9530(13) 0.075(7) Uiso 1 1 d .
H8 H 0.586(2) 0.605(2) 0.8054(14) 0.074(7) Uiso 1 1 d .
H10A H 0.807(2) 0.316(2) 0.9229(13) 0.068(7) Uiso 1 1 d .
H10B H 0.739(2) 0.423(2) 1.0184(14) 0.075(7) Uiso 1 1 d .
H13 H 0.273(2) 0.704(2) 0.7504(13) 0.052(6) Uiso 1 1 d .
H14 H 0.288(2) 0.954(2) 0.6821(13) 0.064(6) Uiso 1 1 d .
H15 H 0.281(3) 0.936(2) 0.5016(15) 0.084(8) Uiso 1 1 d .
H16 H 0.251(2) 0.672(2) 0.3956(13) 0.059(6) Uiso 1 1 d .

loop_
_atom_site_aniso_label
_atom_site_aniso_U_11
_atom_site_aniso_U_22
_atom_site_aniso_U_33
_atom_site_aniso_U_23
_atom_site_aniso_U_13
_atom_site_aniso_U_12
O1 0.0567(8) 0.0436(8) 0.0448(8) 0.0123(6) 0.0023(6) 0.0089(6)
O2 0.0452(8) 0.0644(10) 0.0690(10) 0.0194(8) -0.0049(7) -0.0022(7)
C1 0.0526(12) 0.0380(12) 0.0448(12) 0.0122(10) 0.0086(10) 0.0085(10)
C2 0.0457(12) 0.0475(13) 0.0480(13) 0.0107(10) 0.0049(10) 0.0065(10)
C3 0.0550(14) 0.0514(15) 0.0683(16) 0.0193(12) 0.0084(12) 0.0012(12)
C4 0.0677(16) 0.0611(16) 0.0741(17) 0.0349(13) 0.0116(13) 0.0111(13)
C5 0.0575(14) 0.0596(15) 0.0703(15) 0.0292(12) 0.0038(11) 0.0159(11)
C6 0.0467(11) 0.0449(13) 0.0455(12) 0.0109(10) 0.0050(10) 0.0088(10)
C7 0.0442(12) 0.0494(13) 0.0506(13) 0.0094(10) 0.0073(10) 0.0097(10)
C8 0.0493(13) 0.0655(17) 0.0684(17) 0.0249(13) 0.0005(12) 0.0034(12)
C9 0.0469(12) 0.0628(15) 0.0741(16) 0.0148(12) 0.0056(11) 0.0003(11)
C10 0.0513(14) 0.0608(17) 0.0660(18) 0.0098(14) -0.0009(13) 0.0130(12)
C11 0.0530(12) 0.0551(14) 0.0477(13) 0.0113(10) 0.0054(10) 0.0106(10)
C12 0.0335(10) 0.0474(13) 0.0510(13) 0.0150(10) 0.0018(9) 0.0034(9)
C13 0.0491(12) 0.0523(15) 0.0558(16) 0.0156(13) 0.0014(11) 0.0080(10)
C14 0.0556(13) 0.0494(16) 0.0795(19) 0.0179(14) 0.0032(13) 0.0063(11)
C15 0.0645(15) 0.0674(19) 0.089(2) 0.0432(17) 0.0072(14) 0.0110(13)
C16 0.0568(14) 0.081(2) 0.0615(18) 0.0300(16) 0.0033(13) 0.0113(13)
C17 0.0357(11) 0.0623(15) 0.0542(14) 0.0170(12) 0.0032(10) 0.0051(10)
C18 0.0597(13) 0.0823(17) 0.0533(14) 0.0100(13) 0.0050(11) 0.0093(12)
C19 0.0504(13) 0.0757(16) 0.0813(17) 0.0083(13) -0.0057(12) -0.0106(12)

loop_
_atom_type_symbol
_atom_type_description
_atom_type_scat_dispersion_real
_atom_type_scat_dispersion_imag
_atom_type_scat_source
C C 0.0033 0.0016 'International Tables Vol C Tables 4.2.6.8 and 6.1.1.4'
H H 0.0000 0.0000 'International Tables Vol C Tables 4.2.6.8 and 6.1.1.4'
O O 0.0106 0.0060 'International Tables Vol C Tables 4.2.6.8 and 6.1.1.4'

loop_
_geom_angle_atom_site_label_1
_geom_angle_atom_site_label_2
_geom_angle_atom_site_label_3
_geom_angle
C1 O1 C11 114.15(13)
C2 O2 C19 117.56(15)
C6 C1 O1 119.31(16)
C6 C1 C2 121.03(17)
O1 C1 C2 119.57(17)
O2 C2 C3 124.31(18)
O2 C2 C1 115.85(17)
C3 C2 C1 119.83(19)
C2 C3 C4 119.5(2)
C2 C3 H3 117.8(10)
C4 C3 H3 122.7(11)
C5 C4 C3 120.7(2)
C5 C4 H4 119.3(11)
C3 C4 H4 120.0(11)
C4 C5 C6 120.8(2)
C4 C5 H5 119.6
C6 C5 H5 119.6
C1 C6 C5 118.06(17)
C1 C6 C7 123.02(18)
C5 C6 C7 118.92(18)
C8 C7 C6 137.5(2)
C8 C7 C10 93.18(18)
C6 C7 C10 129.31(19)
C7 C8 C9 94.9(2)
C7 C8 H8 135.2(12)
C9 C8 H8 129.7(12)
C8 C9 C10 85.27(15)
C8 C9 H9A 114.4
C10 C9 H9A 114.4
C8 C9 H9B 114.4
C10 C9 H9B 114.4
H9A C9 H9B 111.6
C7 C10 C9 86.61(17)
C7 C10 H10A 114.5(10)
C9 C10 H10A 114.6(11)
C7 C10 H10B 113.9(11)
C9 C10 H10B 118.0(11)
H10A C10 H10B 108.1(16)
O1 C11 C12 110.00(15)
O1 C11 H11A 109.7
C12 C11 H11A 109.7
O1 C11 H11B 109.7
C12 C11 H11B 109.7
H11A C11 H11B 108.2
C13 C12 C17 120.1(2)
C13 C12 C11 120.88(18)
C17 C12 C11 118.99(19)
C12 C13 C14 120.5(2)
C12 C13 H13 120.3(10)
C14 C13 H13 119.2(10)
C15 C14 C13 119.6(3)
C15 C14 H14 121.1(11)
C13 C14 H14 119.2(11)
C14 C15 C16 119.8(2)
C14 C15 H15 121.7(12)
C16 C15 H15 118.4(12)
C15 C16 C17 121.6(2)
C15 C16 H16 122.1(11)
C17 C16 H16 116.3(11)
C16 C17 C12 118.4(2)
C16 C17 C18 119.9(2)
C12 C17 C18 121.63(19)
C17 C18 H18A 109.5
C17 C18 H18B 109.5
H18A C18 H18B 109.5
C17 C18 H18C 109.5
H18A C18 H18C 109.5
H18B C18 H18C 109.5
O2 C19 H19A 109.5
O2 C19 H19B 109.5
H19A C19 H19B 109.5
O2 C19 H19C 109.5
H19A C19 H19C 109.5
H19B C19 H19C 109.5

loop_
_geom_bond_atom_site_label_1
_geom_bond_atom_site_label_2
_geom_bond_distance
O1 C1 1.384(2)
O1 C11 1.4316(19)
O2 C2 1.364(2)
O2 C19 1.4284(18)
C1 C6 1.383(2)
C1 C2 1.401(2)
C2 C3 1.374(3)
C3 C4 1.384(3)
C3 H3 0.977(16)
C4 C5 1.375(2)
C4 H4 0.987(19)
C5 C6 1.397(2)
C5 H5 0.9300
C6 C7 1.461(2)
C7 C8 1.337(3)
C7 C10 1.506(3)
C8 C9 1.504(3)
C8 H8 0.902(18)
C9 C10 1.550(3)
C9 H9A 0.9700
C9 H9B 0.9700
C10 H10A 0.983(18)
C10 H10B 0.994(18)
C11 C12 1.504(2)
C11 H11A 0.9700
C11 H11B 0.9700
C12 C13 1.384(2)
C12 C17 1.387(2)
C13 C14 1.387(3)
C13 H13 0.972(16)
C14 C15 1.371(3)
C14 H14 0.986(16)
C15 C16 1.380(3)
C15 H15 0.94(2)
C16 C17 1.383(3)
C16 H16 0.965(17)
C17 C18 1.504(2)
C18 H18A 0.9600
C18 H18B 0.9600
C18 H18C 0.9600
C19 H19A 0.9600
C19 H19B 0.9600
C19 H19C 0.9600

loop_
_geom_torsion_atom_site_label_1
_geom_torsion_atom_site_label_2
_geom_torsion_atom_site_label_3
_geom_torsion_atom_site_label_4
_geom_torsion
C11 O1 C1 C6 105.97(18)
C11 O1 C1 C2 -77.44(19)
C19 O2 C2 C3 -0.8(3)
C19 O2 C2 C1 179.86(16)
C6 C1 C2 O2 179.17(16)
O1 C1 C2 O2 2.7(2)
C6 C1 C2 C3 -0.2(3)
O1 C1 C2 C3 -176.69(18)
O2 C2 C3 C4 -179.20(19)
C1 C2 C3 C4 0.1(3)
C2 C3 C4 C5 0.6(3)
C3 C4 C5 C6 -1.3(3)
O1 C1 C6 C5 176.09(16)
C2 C1 C6 C5 -0.4(3)
O1 C1 C6 C7 -3.8(3)
C2 C1 C6 C7 179.69(16)
C4 C5 C6 C1 1.2(3)
C4 C5 C6 C7 -178.97(18)
C1 C6 C7 C8 -1.9(4)
C5 C6 C7 C8 178.3(2)
C1 C6 C7 C10 178.8(2)
C5 C6 C7 C10 -1.1(3)
C6 C7 C8 C9 -178.5(2)
C10 C7 C8 C9 0.97(19)
C7 C8 C9 C10 -0.95(19)
C8 C7 C10 C9 -0.94(19)
C6 C7 C10 C9 178.63(19)
C8 C9 C10 C7 0.84(17)
C1 O1 C11 C12 -177.72(14)
O1 C11 C12 C13 5.3(2)
O1 C11 C12 C17 -174.84(15)
C17 C12 C13 C14 -0.6(3)
C11 C12 C13 C14 179.25(18)
C12 C13 C14 C15 0.6(3)
C13 C14 C15 C16 0.1(3)
C14 C15 C16 C17 -0.9(3)
C15 C16 C17 C12 0.8(3)
C15 C16 C17 C18 -179.35(19)
C13 C12 C17 C16 -0.1(3)
C11 C12 C17 C16 -179.96(17)
C13 C12 C17 C18 -179.93(16)
C11 C12 C17 C18 0.2(3)

loop_
_cod_related_entry_id
_cod_related_entry_database
_cod_related_entry_code
1 ChemSpider 9855454
